data_7058685
loop_
_publ_author_name
'Fereidoonnezhad, Masood'
'Ahmadi Mirsadeghi, Hasti'
'Abedanzadeh, Sedigheh'
'Yazdani, Alireza'
'Alamdarlou, Arsalan'
'Babaghasabha, Mojgan'
'Almansaf, Zainab'
'Faghih, Zeinab'
'McConnell, Zachary'
'Shahsavari, Hamid R.'
'Beyzavi, M. Hassan'

_publ_section_title
;
 Synthesis and biological evaluation of thiolate gold(i) complexes as
 thioredoxin reductase (TrxR) and glutathione reductase (GR) inhibitors
;
_journal_issue 33
_journal_name_full 'New Journal of Chemistry'
_journal_page_first 13173
_journal_paper_doi 10.1039/C9NJ02502B
_journal_volume 43
_journal_year 2019
_chemical_formula_moiety 'C21 H17 Au N3 P S'
_chemical_formula_sum 'C21 H17 Au N3 P S'
_chemical_formula_weight 571.24
_space_group_crystal_system monoclinic
_space_group_IT_number 14
_space_group_name_Hall '-P 2yn'
_space_group_name_H-M_alt 'P 1 21/n 1'
_symmetry_space_group_name_Hall '-P 2yn'
_symmetry_space_group_name_H-M 'P 1 21/n 1'
_atom_sites_solution_hydrogens geom
_audit_block_doi 10.5517/ccdc.csd.cc1pvx8q
_audit_conform_dict_location ftp://ftp.iucr.org/pub/cif_core.dic
_audit_conform_dict_name cif_core.dic
_audit_conform_dict_version 2.4.3
_audit_creation_date 2019-07-16T09:54:47-00:00
_audit_creation_method 'WinGX routine CIF_UPDATE'
_audit_update_record
;
2019-07-16 deposited with the CCDC.    2019-07-29 downloaded from the CCDC.
;
_cell_angle_alpha 90
_cell_angle_beta 93.63(3)
_cell_angle_gamma 90
_cell_formula_units_Z 4
_cell_length_a 9.2477(18)
_cell_length_b 17.742(3)
_cell_length_c 12.591(3)
_cell_measurement_reflns_used 9684
_cell_measurement_temperature 293(2)
_cell_measurement_theta_max 26.46
_cell_measurement_theta_min 2.48
_cell_volume 2061.7(7)
_computing_cell_refinement 'STOE X-AREA'
_computing_data_collection 'STOE X-AREA'
_computing_data_reduction 'STOE X-RED'
_computing_molecular_graphics 'ORTEP-3 for Windows version 2014.1'
_computing_publication_material 'WinGX publication routines (Farrugia, 1999)'
_computing_structure_refinement 'SHELXL-2014 (Sheldrick, 2014)'
_computing_structure_solution 'SIR92 (Giacovazzo et al, 1992)'
_diffrn_ambient_temperature 293(2)
_diffrn_detector 'image plate (34 cm diameter)'
_diffrn_detector_area_resol_mean 6.67
_diffrn_measured_fraction_theta_full 0.998
_diffrn_measured_fraction_theta_max 0.998
_diffrn_measurement_device '2-circle goniometer'
_diffrn_measurement_device_type 'STOE IPDS 2T'
_diffrn_measurement_method 'rotation method'
_diffrn_radiation_monochromator 'plane graphite'
_diffrn_radiation_probe x-ray
_diffrn_radiation_type MoK\a
_diffrn_radiation_wavelength 0.71073
_diffrn_reflns_av_R_equivalents 0.0681
_diffrn_reflns_Laue_measured_fraction_full 0.998
_diffrn_reflns_Laue_measured_fraction_max 0.998
_diffrn_reflns_limit_h_max 10
_diffrn_reflns_limit_h_min -10
_diffrn_reflns_limit_k_max 21
_diffrn_reflns_limit_k_min -20
_diffrn_reflns_limit_l_max 14
_diffrn_reflns_limit_l_min -13
_diffrn_reflns_number 14486
_diffrn_reflns_point_group_measured_fraction_full 0.998
_diffrn_reflns_point_group_measured_fraction_max 0.998
_diffrn_reflns_theta_full 25
_diffrn_reflns_theta_max 24.998
_diffrn_reflns_theta_min 2.654
_diffrn_source 'sealed X-ray tube, 12 x 0.4 mm long-fine focus'
_exptl_absorpt_coefficient_mu 7.325
_exptl_absorpt_correction_T_max 0.7985
_exptl_absorpt_correction_T_min 0.6704
_exptl_absorpt_correction_type numerical
_exptl_crystal_colour Colorless
_exptl_crystal_density_diffrn 1.84
_exptl_crystal_description Block
_exptl_crystal_F_000 1096
_exptl_crystal_size_max 0.22
_exptl_crystal_size_mid 0.22
_exptl_crystal_size_min 0.12
_refine_diff_density_max 1.168
_refine_diff_density_min -1.164
_refine_diff_density_rms 0.11
_refine_ls_extinction_method none
_refine_ls_goodness_of_fit_ref 0.871
_refine_ls_hydrogen_treatment constr
_refine_ls_matrix_type full
_refine_ls_number_parameters 244
_refine_ls_number_reflns 3611
_refine_ls_number_restraints 0
_refine_ls_restrained_S_all 0.871
_refine_ls_R_factor_all 0.0688
_refine_ls_R_factor_gt 0.0337
_refine_ls_shift/su_max 0
_refine_ls_shift/su_mean 0
_refine_ls_structure_factor_coef Fsqd
_refine_ls_weighting_details 'w=1/[\s^2^(Fo^2^)+(0.0305P)^2^] where P=(Fo^2^+2Fc^2^)/3'
_refine_ls_weighting_scheme calc
_refine_ls_wR_factor_gt 0.0629
_refine_ls_wR_factor_ref 0.0687
_reflns_number_gt 2437
_reflns_number_total 3611
_reflns_threshold_expression 'I > 2\s(I)'
_cod_data_source_file c9nj02502b2.cif
_cod_data_source_block shelx_CCDC1
_cod_depositor_comments
;
The following automatic conversions were performed:

'_exptl_absorpt_correction_type' value 'Numerical' changed to
'numerical' according to
/home/data/users/saulius/crontab/automatic-downloads/rss-feeds/RSC/lib/dictionaries/cif_core.dic
dictionary named 'cif_core.dic' version 2.4.2 from 2011-04-26.

Automatic conversion script
Id: cif_fix_values 4973 2017-02-22 13:04:09Z antanas 

 Adding full bibliography for 7058684--7058685.cif.
;
_cod_database_code 7058685
_shelx_estimated_absorpt_t_min 0.296
_shelx_estimated_absorpt_t_max 0.474

loop_
_symmetry_equiv_pos_as_xyz
'x, y, z'
'-x+1/2, y+1/2, -z+1/2'
'-x, -y, -z'
'x-1/2, -y-1/2, z-1/2'

loop_
_atom_site_label
_atom_site_type_symbol
_atom_site_fract_x
_atom_site_fract_y
_atom_site_fract_z
_atom_site_U_iso_or_equiv
_atom_site_adp_type
_atom_site_occupancy
_atom_site_calc_flag
Au1 Au 0.19985(3) 0.41626(2) 0.38218(2) 0.04715(10) Uani 1 d
S1 S 0.0760(2) 0.35878(12) 0.51353(17) 0.0581(5) Uani 1 d
P1 P 0.3168(2) 0.46449(11) 0.24581(15) 0.0446(5) Uani 1 d
N1 N 0.3565(8) 0.3340(4) 0.5705(6) 0.070(2) Uani 1 d
N2 N 0.1810(8) 0.2640(4) 0.6581(6) 0.071(2) Uani 1 d
N3 N 0.1373(8) 0.4278(5) 0.0743(7) 0.083(2) Uani 1 d
C10 C 0.5129(8) 0.4621(4) 0.2708(7) 0.057(2) Uani 1 d
C5 C 0.2710(6) 0.4132(4) 0.1241(5) 0.0459(17) Uani 1 d
C12 C 0.7457(13) 0.4846(7) 0.2143(15) 0.137(6) Uani 1 d
H11 H 0.8062 0.4979 0.1611 0.164 Uiso 1 calc
C18 C 0.1498(8) 0.6758(5) 0.2498(7) 0.059(2) Uani 1 d
H16 H 0.0895 0.7035 0.2915 0.071 Uiso 1 calc
C16 C 0.2722(7) 0.5616(4) 0.2124(6) 0.0447(18) Uani 1 d
C14 C 0.7188(14) 0.4446(8) 0.3915(11) 0.112(5) Uani 1 d
H9 H 0.7588 0.4306 0.4582 0.135 Uiso 1 calc
C9 C 0.3581(9) 0.3561(5) 0.0866(7) 0.071(3) Uani 1 d
H4 H 0.4477 0.3452 0.121 0.085 Uiso 1 calc
C17 C 0.1821(8) 0.6022(4) 0.2750(6) 0.0486(19) Uani 1 d
H17 H 0.1437 0.5798 0.3337 0.058 Uiso 1 calc
C7 C 0.1776(11) 0.3313(6) -0.0529(8) 0.082(3) Uani 1 d
H6 H 0.1459 0.3049 -0.1138 0.098 Uiso 1 calc
C19 C 0.2067(9) 0.7082(5) 0.1631(8) 0.068(2) Uani 1 d
H15 H 0.1854 0.7582 0.1458 0.081 Uiso 1 calc
C3 C 0.4298(14) 0.2427(7) 0.7030(9) 0.100(4) Uani 1 d
H2 H 0.5028 0.2182 0.7438 0.12 Uiso 1 calc
C21 C 0.3259(8) 0.5947(4) 0.1247(6) 0.056(2) Uani 1 d
H13 H 0.3837 0.567 0.0813 0.067 Uiso 1 calc
C11 C 0.6000(10) 0.4823(6) 0.1920(10) 0.104(4) Uani 1 d
H12 H 0.5605 0.4943 0.1244 0.125 Uiso 1 calc
C4 C 0.2873(14) 0.2288(6) 0.7138(7) 0.086(3) Uani 1 d
H1 H 0.2626 0.1927 0.7629 0.103 Uiso 1 calc
C8 C 0.3083(11) 0.3158(6) -0.0034(8) 0.083(3) Uani 1 d
H5 H 0.3655 0.2778 -0.0297 0.1 Uiso 1 calc
C13 C 0.8040(13) 0.4677(7) 0.3126(16) 0.119(6) Uani 1 d
H10 H 0.9036 0.4719 0.3268 0.143 Uiso 1 calc
C2 C 0.4593(12) 0.2971(7) 0.6254(9) 0.095(3) Uani 1 d
H3 H 0.5554 0.3073 0.6126 0.114 Uiso 1 calc
C15 C 0.5721(10) 0.4430(6) 0.3680(8) 0.078(3) Uani 1 d
H8 H 0.5115 0.4284 0.4204 0.094 Uiso 1 calc
C20 C 0.2953(10) 0.6670(5) 0.1015(8) 0.074(3) Uani 1 d
H14 H 0.3344 0.6894 0.043 0.089 Uiso 1 calc
C1 C 0.2199(9) 0.3155(4) 0.5885(6) 0.054(2) Uani 1 d
C6 C 0.0926(10) 0.3858(6) -0.0131(8) 0.081(3) Uani 1 d
H7 H 0.0015 0.3948 -0.0462 0.097 Uiso 1 calc

loop_
_atom_site_aniso_label
_atom_site_aniso_U_11
_atom_site_aniso_U_22
_atom_site_aniso_U_33
_atom_site_aniso_U_23
_atom_site_aniso_U_13
_atom_site_aniso_U_12
Au1 0.05186(16) 0.04481(16) 0.04570(16) 0.00719(18) 0.01026(11) -0.00002(19)
S1 0.0584(12) 0.0591(13) 0.0588(13) 0.0137(10) 0.0189(10) 0.0014(10)
P1 0.0404(10) 0.0479(12) 0.0457(11) 0.0100(9) 0.0048(8) 0.0021(9)
N1 0.054(5) 0.084(6) 0.070(5) 0.006(4) -0.008(4) -0.007(4)
N2 0.094(6) 0.064(5) 0.058(4) 0.014(4) 0.025(4) 0.010(4)
N3 0.066(5) 0.089(6) 0.092(6) -0.013(5) 0.001(4) 0.008(4)
C10 0.049(5) 0.046(5) 0.073(6) 0.001(4) -0.002(4) 0.004(4)
C5 0.037(4) 0.051(4) 0.050(4) 0.014(4) 0.007(3) 0.001(4)
C12 0.056(8) 0.117(11) 0.242(19) 0.085(12) 0.038(9) 0.009(7)
C18 0.053(5) 0.051(5) 0.074(6) -0.005(4) 0.009(4) 0.004(4)
C16 0.043(4) 0.040(5) 0.051(5) 0.006(3) 0.000(3) -0.001(3)
C14 0.077(8) 0.127(11) 0.126(11) -0.048(9) -0.052(8) 0.034(8)
C9 0.059(5) 0.083(7) 0.070(6) 0.001(5) 0.009(4) 0.024(5)
C17 0.052(4) 0.045(5) 0.050(4) 0.000(3) 0.011(4) -0.001(3)
C7 0.084(7) 0.096(8) 0.064(6) -0.026(6) 0.003(5) 0.004(6)
C19 0.064(5) 0.039(5) 0.101(7) 0.013(5) 0.006(5) 0.001(4)
C3 0.115(10) 0.100(9) 0.081(8) 0.004(7) -0.032(7) 0.021(8)
C21 0.060(5) 0.051(5) 0.059(4) 0.015(4) 0.026(4) 0.014(4)
C11 0.046(6) 0.126(9) 0.142(10) 0.079(8) 0.021(6) 0.007(6)
C4 0.128(10) 0.073(7) 0.055(6) 0.010(5) -0.001(6) 0.025(7)
C8 0.085(7) 0.090(8) 0.076(7) -0.035(6) 0.014(6) 0.021(6)
C13 0.057(7) 0.065(8) 0.231(19) -0.014(10) -0.023(10) -0.004(6)
C2 0.076(7) 0.112(9) 0.094(8) 0.003(7) -0.022(6) 0.001(7)
C15 0.067(6) 0.096(8) 0.069(6) -0.030(5) -0.013(5) 0.021(5)
C20 0.079(6) 0.063(6) 0.084(7) 0.030(5) 0.028(5) 0.002(5)
C1 0.071(6) 0.045(5) 0.047(5) -0.005(4) 0.008(4) 0.000(4)
C6 0.071(6) 0.093(8) 0.077(7) -0.023(6) -0.012(5) 0.003(5)

loop_
_atom_type_symbol
_atom_type_description
_atom_type_scat_dispersion_real
_atom_type_scat_dispersion_imag
_atom_type_scat_source
C C 0.003 0.002 'International Tables Vol C Tables 4.2.6.8 and 6.1.1.4'
H H 0 0 'International Tables Vol C Tables 4.2.6.8 and 6.1.1.4'
Au Au -2.013 8.802 'International Tables Vol C Tables 4.2.6.8 and 6.1.1.4'
N N 0.006 0.003 'International Tables Vol C Tables 4.2.6.8 and 6.1.1.4'
P P 0.102 0.094 'International Tables Vol C Tables 4.2.6.8 and 6.1.1.4'
S S 0.125 0.123 'International Tables Vol C Tables 4.2.6.8 and 6.1.1.4'

loop_
_exptl_crystal_face_index_h
_exptl_crystal_face_index_k
_exptl_crystal_face_index_l
_exptl_crystal_face_perp_dist
3 1 -11 0.1
-2 3 7 0.113
0 -6 -1 0.092
1 9 1 0.131
4 -1 3 0.073
0 -3 -4 0.093
-1 5 5 0.106
-5 -1 -6 0.072
-5 2 -2 0.089
-1 -6 2 0.143

loop_
_geom_angle_atom_site_label_1
_geom_angle_atom_site_label_2
_geom_angle_atom_site_label_3
_geom_angle
P1 Au1 S1 175.53(8)
C1 S1 Au1 100.6(3)
C5 P1 C16 104.1(3)
C5 P1 C10 108.2(3)
C16 P1 C10 105.7(3)
C5 P1 Au1 110.9(2)
C16 P1 Au1 115.1(2)
C10 P1 Au1 112.3(3)
C2 N1 C1 116.6(9)
C4 N2 C1 116.7(8)
C6 N3 C5 118.7(8)
C15 C10 C11 120.0(9)
C15 C10 P1 120.3(7)
C11 C10 P1 119.7(7)
N3 C5 C9 120.3(8)
N3 C5 P1 116.5(6)
C9 C5 P1 122.8(6)
C13 C12 C11 121.0(13)
C13 C12 H11 119.5
C11 C12 H11 119.5
C19 C18 C17 119.7(8)
C19 C18 H16 120.2
C17 C18 H16 120.2
C21 C16 C17 119.8(7)
C21 C16 P1 120.3(6)
C17 C16 P1 119.9(5)
C13 C14 C15 117.2(12)
C13 C14 H9 121.4
C15 C14 H9 121.4
C8 C9 C5 118.7(8)
C8 C9 H4 120.7
C5 C9 H4 120.7
C18 C17 C16 119.6(7)
C18 C17 H17 120.2
C16 C17 H17 120.2
C8 C7 C6 119.6(9)
C8 C7 H6 120.2
C6 C7 H6 120.2
C18 C19 C20 120.0(8)
C18 C19 H15 120
C20 C19 H15 120
C4 C3 C2 115.1(10)
C4 C3 H2 122.4
C2 C3 H2 122.4
C20 C21 C16 120.2(7)
C20 C21 H13 119.9
C16 C21 H13 119.9
C12 C11 C10 118.7(11)
C12 C11 H12 120.6
C10 C11 H12 120.6
N2 C4 C3 123.7(10)
N2 C4 H1 118.2
C3 C4 H1 118.2
C7 C8 C9 120.6(9)
C7 C8 H5 119.7
C9 C8 H5 119.7
C12 C13 C14 121.1(12)
C12 C13 H10 119.5
C14 C13 H10 119.5
N1 C2 C3 122.6(11)
N1 C2 H3 118.7
C3 C2 H3 118.7
C10 C15 C14 121.9(11)
C10 C15 H8 119
C14 C15 H8 119
C21 C20 C19 120.7(8)
C21 C20 H14 119.6
C19 C20 H14 119.6
N2 C1 N1 125.3(8)
N2 C1 S1 115.2(7)
N1 C1 S1 119.5(6)
C7 C6 N3 122.0(9)
C7 C6 H7 119
N3 C6 H7 119

loop_
_geom_bond_atom_site_label_1
_geom_bond_atom_site_label_2
_geom_bond_distance
Au1 P1 2.2550(19)
Au1 S1 2.308(2)
S1 C1 1.758(8)
P1 C5 1.809(8)
P1 C16 1.815(7)
P1 C10 1.821(8)
N1 C2 1.314(12)
N1 C1 1.338(10)
N2 C4 1.326(12)
N2 C1 1.331(10)
N3 C6 1.371(11)
N3 C5 1.375(9)
C10 C15 1.351(12)
C10 C11 1.365(12)
C5 C9 1.395(10)
C12 C13 1.351(18)
C12 C11 1.359(15)
C12 H11 0.93
C18 C19 1.369(11)
C18 C17 1.372(10)
C18 H16 0.93
C16 C21 1.371(10)
C16 C17 1.384(10)
C14 C13 1.369(18)
C14 C15 1.370(14)
C14 H9 0.93
C9 C8 1.394(12)
C9 H4 0.93
C17 H17 0.93
C7 C8 1.353(12)
C7 C6 1.361(12)
C7 H6 0.93
C19 C20 1.374(12)
C19 H15 0.93
C3 C4 1.356(14)
C3 C2 1.413(15)
C3 H2 0.93
C21 C20 1.341(11)
C21 H13 0.93
C11 H12 0.93
C4 H1 0.93
C8 H5 0.93
C13 H10 0.93
C2 H3 0.93
C15 H8 0.93
C20 H14 0.93
C6 H7 0.93

loop_
_geom_torsion_atom_site_label_1
_geom_torsion_atom_site_label_2
_geom_torsion_atom_site_label_3
_geom_torsion_atom_site_label_4
_geom_torsion
C5 P1 C10 C15 -131.5(7)
C16 P1 C10 C15 117.5(7)
Au1 P1 C10 C15 -8.8(8)
C5 P1 C10 C11 50.8(9)
C16 P1 C10 C11 -60.2(9)
Au1 P1 C10 C11 173.6(8)
C6 N3 C5 C9 -0.7(12)
C6 N3 C5 P1 -174.5(7)
C16 P1 C5 N3 -48.3(6)
C10 P1 C5 N3 -160.4(6)
Au1 P1 C5 N3 76.0(6)
C16 P1 C5 C9 138.1(7)
C10 P1 C5 C9 26.0(8)
Au1 P1 C5 C9 -97.6(6)
C5 P1 C16 C21 -52.3(7)
C10 P1 C16 C21 61.6(7)
Au1 P1 C16 C21 -173.8(5)
C5 P1 C16 C17 126.9(6)
C10 P1 C16 C17 -119.2(6)
Au1 P1 C16 C17 5.4(7)
N3 C5 C9 C8 1.6(13)
P1 C5 C9 C8 174.9(7)
C19 C18 C17 C16 0.1(12)
C21 C16 C17 C18 -1.3(11)
P1 C16 C17 C18 179.5(6)
C17 C18 C19 C20 0.2(13)
C17 C16 C21 C20 2.2(12)
P1 C16 C21 C20 -178.6(7)
C13 C12 C11 C10 0(2)
C15 C10 C11 C12 -1.7(17)
P1 C10 C11 C12 176.0(9)
C1 N2 C4 C3 -0.1(15)
C2 C3 C4 N2 -1.3(17)
C6 C7 C8 C9 -1.4(17)
C5 C9 C8 C7 -0.5(15)
C11 C12 C13 C14 3(2)
C15 C14 C13 C12 -3(2)
C1 N1 C2 C3 -2.6(16)
C4 C3 C2 N1 2.7(18)
C11 C10 C15 C14 1.4(15)
P1 C10 C15 C14 -176.3(8)
C13 C14 C15 C10 1.0(17)
C16 C21 C20 C19 -1.9(14)
C18 C19 C20 C21 0.6(14)
C4 N2 C1 N1 0.3(13)
C4 N2 C1 S1 178.2(7)
C2 N1 C1 N2 1.1(13)
C2 N1 C1 S1 -176.8(7)
Au1 S1 C1 N2 -166.2(6)
Au1 S1 C1 N1 11.9(7)
C8 C7 C6 N3 2.3(17)
C5 N3 C6 C7 -1.2(15)
